data_7156663
loop_
_publ_author_name
'Mphahlele, Malose J.'
'Mmonwa, Mmakwena M.'

_publ_section_title
;
 Vilsmeier-Haack reaction of 7-acetyl-2-arylindoles: a convenient method
 for the synthesis of
 6-oxo-6H-pyrrolo[3,2,1-ij]quinoline-1,5-dicarbaldehydes.
;
_journal_issue 8
_journal_name_full 'Organic &amp; biomolecular chemistry'
_journal_page_first 2204
_journal_page_last 2211
_journal_paper_doi 10.1039/c8ob03040e
_journal_volume 17
_journal_year 2019
_chemical_formula_sum 'C19 H9 Br F N O3'
_chemical_formula_weight 398.18
_space_group_crystal_system monoclinic
_space_group_IT_number 14
_space_group_name_Hall '-P 2ybc'
_space_group_name_H-M_alt 'P 1 21/c 1'
_symmetry_space_group_name_Hall '-P 2ybc'
_symmetry_space_group_name_H-M 'P 1 21/c 1'
_atom_sites_solution_hydrogens geom
_audit_creation_method SHELXL-2017/1
_audit_update_record
;
2018-11-28 deposited with the CCDC.
2019-01-30 downloaded from the CCDC.
;
_cell_angle_alpha 90
_cell_angle_beta 95.358(3)
_cell_angle_gamma 90
_cell_formula_units_Z 4
_cell_length_a 7.3505(4)
_cell_length_b 15.9493(9)
_cell_length_c 13.0154(8)
_cell_measurement_temperature 173(2)
_cell_volume 1519.20(15)
_computing_structure_refinement 'SHELXL-2017/1 (Sheldrick, 2017)'
_diffrn_ambient_temperature 173(2)
_diffrn_measured_fraction_theta_full 0.999
_diffrn_measured_fraction_theta_max 0.998
_diffrn_radiation_type AgK\a
_diffrn_radiation_wavelength 0.56086
_diffrn_reflns_av_R_equivalents 0.1001
_diffrn_reflns_av_unetI/netI 0.0392
_diffrn_reflns_Laue_measured_fraction_full 0.999
_diffrn_reflns_Laue_measured_fraction_max 0.998
_diffrn_reflns_limit_h_max 9
_diffrn_reflns_limit_h_min -9
_diffrn_reflns_limit_k_max 21
_diffrn_reflns_limit_k_min -21
_diffrn_reflns_limit_l_max 17
_diffrn_reflns_limit_l_min -17
_diffrn_reflns_number 43490
_diffrn_reflns_point_group_measured_fraction_full 0.999
_diffrn_reflns_point_group_measured_fraction_max 0.998
_diffrn_reflns_theta_full 19.665
_diffrn_reflns_theta_max 21.989
_diffrn_reflns_theta_min 2.015
_exptl_absorpt_coefficient_mu 1.472
_exptl_crystal_density_diffrn 1.741
_exptl_crystal_F_000 792
_refine_diff_density_max 0.397
_refine_diff_density_min -0.446
_refine_diff_density_rms 0.078
_refine_ls_extinction_method none
_refine_ls_goodness_of_fit_ref 1.045
_refine_ls_hydrogen_treatment constr
_refine_ls_matrix_type full
_refine_ls_number_parameters 236
_refine_ls_number_reflns 3787
_refine_ls_number_restraints 0
_refine_ls_restrained_S_all 1.045
_refine_ls_R_factor_all 0.0599
_refine_ls_R_factor_gt 0.0379
_refine_ls_shift/su_max 0.001
_refine_ls_shift/su_mean 0.000
_refine_ls_structure_factor_coef Fsqd
_refine_ls_weighting_details 'w=1/[\s^2^(Fo^2^)+(0.0287P)^2^+1.7226P] where P=(Fo^2^+2Fc^2^)/3'
_refine_ls_weighting_scheme calc
_refine_ls_wR_factor_gt 0.0739
_refine_ls_wR_factor_ref 0.0810
_reflns_Friedel_coverage 0.000
_reflns_number_gt 2951
_reflns_number_total 3787
_reflns_threshold_expression 'I > 2\s(I)'
_cod_data_source_file c8ob03040e2.cif
_cod_data_source_block shelx
_cod_depositor_comments 'Adding full bibliography for 7156663.cif.'
_cod_database_code 7156663
_shelx_shelxl_version_number 2017/1
_shelx_space_group_comment
;
The symmetry employed for this shelxl refinement is uniquely defined
by the following loop, which should always be used as a source of
symmetry information in preference to the above space-group names.
They are only intended as comments.
;

loop_
_space_group_symop_operation_xyz
'x, y, z'
'-x, y+1/2, -z+1/2'
'-x, -y, -z'
'x, -y-1/2, z-1/2'

loop_
_atom_site_label
_atom_site_type_symbol
_atom_site_fract_x
_atom_site_fract_y
_atom_site_fract_z
_atom_site_U_iso_or_equiv
_atom_site_adp_type
_atom_site_occupancy
_atom_site_site_symmetry_order
_atom_site_calc_flag
_atom_site_refinement_flags_posn
_atom_site_refinement_flags_adp
_atom_site_refinement_flags_occupancy
_atom_site_disorder_assembly
_atom_site_disorder_group
C1 C 0.2368(3) 0.58619(14) 0.29719(18) 0.0171(5) Uani 1 1 d . . . . .
C2 C 0.1907(3) 0.51270(15) 0.34370(19) 0.0178(5) Uani 1 1 d . . . . .
C3 C 0.2447(3) 0.51935(15) 0.45344(19) 0.0179(5) Uani 1 1 d . . . . .
C4 C 0.2349(4) 0.46881(16) 0.5397(2) 0.0211(5) Uani 1 1 d . . . . .
H4 H 0.181852 0.414497 0.534309 0.025 Uiso 1 1 calc R U . . .
C5 C 0.3066(4) 0.50126(16) 0.63486(19) 0.0215(5) Uani 1 1 d . . . . .
C6 C 0.3873(3) 0.57948(16) 0.64776(19) 0.0212(5) Uani 1 1 d . . . . .
H6 H 0.434194 0.598218 0.714298 0.025 Uiso 1 1 calc R U . . .
C7 C 0.3984(4) 0.63041(15) 0.56109(19) 0.0189(5) Uani 1 1 d . . . . .
C8 C 0.3236(3) 0.59836(15) 0.46810(18) 0.0172(5) Uani 1 1 d . . . . .
C9 C 0.4140(4) 0.71319(15) 0.36873(19) 0.0186(5) Uani 1 1 d . . . . .
H9 H 0.422635 0.739123 0.303653 0.022 Uiso 1 1 calc R U . . .
C10 C 0.4940(4) 0.74960(15) 0.45578(19) 0.0198(5) Uani 1 1 d . . . . .
C11 C 0.4867(4) 0.71335(16) 0.56018(19) 0.0212(5) Uani 1 1 d . . . . .
C12 C 0.1969(3) 0.61375(15) 0.19000(18) 0.0174(5) Uani 1 1 d . . . . .
C13 C 0.1074(4) 0.68954(15) 0.16757(19) 0.0201(5) Uani 1 1 d . . . . .
H13 H 0.079888 0.725557 0.222155 0.024 Uiso 1 1 calc R U . . .
C14 C 0.0583(4) 0.71264(16) 0.0661(2) 0.0249(6) Uani 1 1 d . . . . .
H14 H -0.003790 0.763942 0.050287 0.030 Uiso 1 1 calc R U . . .
C15 C 0.1015(4) 0.65955(17) -0.0107(2) 0.0259(6) Uani 1 1 d . . . . .
C16 C 0.1904(4) 0.58508(16) 0.0078(2) 0.0261(6) Uani 1 1 d . . . . .
H16 H 0.218318 0.550028 -0.047584 0.031 Uiso 1 1 calc R U . . .
C17 C 0.2386(4) 0.56190(15) 0.1089(2) 0.0225(5) Uani 1 1 d . . . . .
H17 H 0.300498 0.510354 0.123425 0.027 Uiso 1 1 calc R U . . .
C18 C 0.5960(4) 0.83264(15) 0.44627(19) 0.0197(5) Uani 1 1 d . . . . .
H18A H 0.661997 0.855270 0.506134 0.024 Uiso 0.890(6) 1 calc R U P A 1
H18B H 0.609656 0.858746 0.381838 0.024 Uiso 0.110(6) 1 calc R U P A 2
C19 C 0.0992(4) 0.44069(15) 0.2931(2) 0.0230(5) Uani 1 1 d . . . . .
H19 H 0.064618 0.443374 0.221024 0.028 Uiso 1 1 calc R U . . .
N1 N 0.3208(3) 0.63919(12) 0.37435(15) 0.0172(4) Uani 1 1 d . . . . .
O1 O 0.5497(3) 0.74975(12) 0.63897(14) 0.0313(5) Uani 1 1 d . . . . .
O2A O 0.5960(4) 0.86860(14) 0.37007(18) 0.0380(8) Uani 0.890(6) 1 d . . P A 1
O2B O 0.657(3) 0.8618(13) 0.5271(14) 0.040(6) Uani 0.110(6) 1 d . . P A 2
O3 O 0.0657(3) 0.37774(12) 0.33928(16) 0.0356(5) Uani 1 1 d . . . . .
F1 F 0.0556(3) 0.68327(11) -0.11003(12) 0.0402(5) Uani 1 1 d . . . . .
Br1 Br 0.29356(4) 0.43101(2) 0.75255(2) 0.02941(9) Uani 1 1 d . . . . .

loop_
_atom_site_aniso_label
_atom_site_aniso_U_11
_atom_site_aniso_U_22
_atom_site_aniso_U_33
_atom_site_aniso_U_23
_atom_site_aniso_U_13
_atom_site_aniso_U_12
C1 0.0190(13) 0.0146(11) 0.0173(12) -0.0038(9) 0.0005(9) 0.0003(9)
C2 0.0183(13) 0.0167(11) 0.0181(12) 0.0011(9) -0.0008(10) 0.0009(10)
C3 0.0167(12) 0.0159(11) 0.0212(12) 0.0010(9) 0.0022(10) 0.0018(9)
C4 0.0199(13) 0.0189(12) 0.0252(13) 0.0053(10) 0.0050(10) 0.0006(10)
C5 0.0200(13) 0.0265(13) 0.0186(12) 0.0068(10) 0.0054(10) 0.0051(11)
C6 0.0214(13) 0.0256(13) 0.0163(11) -0.0009(10) 0.0009(10) 0.0043(11)
C7 0.0206(13) 0.0191(12) 0.0171(12) -0.0016(9) 0.0023(10) 0.0027(10)
C8 0.0178(13) 0.0172(11) 0.0169(11) 0.0013(9) 0.0027(9) 0.0015(10)
C9 0.0223(13) 0.0138(11) 0.0200(12) -0.0004(9) 0.0037(10) -0.0002(10)
C10 0.0241(14) 0.0153(11) 0.0198(12) -0.0016(9) 0.0011(10) -0.0006(10)
C11 0.0216(14) 0.0223(12) 0.0197(12) -0.0033(10) 0.0013(10) 0.0022(10)
C12 0.0211(13) 0.0141(11) 0.0167(12) 0.0004(9) 0.0001(10) -0.0020(10)
C13 0.0249(14) 0.0146(11) 0.0205(12) -0.0045(9) 0.0008(10) -0.0008(10)
C14 0.0303(15) 0.0160(12) 0.0271(14) 0.0024(10) -0.0045(11) 0.0006(11)
C15 0.0330(16) 0.0274(14) 0.0159(12) 0.0033(10) -0.0056(11) -0.0083(12)
C16 0.0349(16) 0.0240(14) 0.0196(13) -0.0067(10) 0.0029(11) -0.0019(11)
C17 0.0299(14) 0.0142(11) 0.0236(13) -0.0028(10) 0.0035(11) 0.0021(11)
C18 0.0206(13) 0.0196(12) 0.0169(12) -0.0073(10) -0.0077(10) -0.0009(10)
C19 0.0270(14) 0.0174(12) 0.0243(13) -0.0016(10) 0.0001(11) -0.0013(11)
N1 0.0220(11) 0.0142(9) 0.0152(10) -0.0009(8) 0.0006(8) -0.0016(8)
O1 0.0452(13) 0.0296(10) 0.0184(9) -0.0076(8) -0.0012(9) -0.0085(9)
O2A 0.0525(18) 0.0231(12) 0.0363(15) 0.0043(10) -0.0060(12) -0.0153(11)
O2B 0.050(14) 0.047(13) 0.025(11) 0.002(9) 0.007(9) -0.010(10)
O3 0.0518(15) 0.0194(10) 0.0354(11) 0.0010(8) 0.0034(10) -0.0130(9)
F1 0.0600(13) 0.0399(10) 0.0179(8) 0.0052(7) -0.0104(8) -0.0060(9)
Br1 0.03080(15) 0.03666(16) 0.02118(13) 0.01170(12) 0.00452(10) 0.00081(13)

loop_
_atom_type_symbol
_atom_type_description
_atom_type_scat_dispersion_real
_atom_type_scat_dispersion_imag
_atom_type_scat_source
C C 0.0015 0.0009 'International Tables Vol C Tables 4.2.6.8 and 6.1.1.4'
H H 0.0000 0.0000 'International Tables Vol C Tables 4.2.6.8 and 6.1.1.4'
N N 0.0030 0.0019 'International Tables Vol C Tables 4.2.6.8 and 6.1.1.4'
O O 0.0056 0.0036 'International Tables Vol C Tables 4.2.6.8 and 6.1.1.4'
F F 0.0096 0.0061 'International Tables Vol C Tables 4.2.6.8 and 6.1.1.4'
Br Br 0.1811 1.6452 'International Tables Vol C Tables 4.2.6.8 and 6.1.1.4'

loop_
_geom_angle_atom_site_label_1
_geom_angle_atom_site_label_2
_geom_angle_atom_site_label_3
_geom_angle
C2 C1 N1 107.9(2)
C2 C1 C12 129.7(2)
N1 C1 C12 122.2(2)
C1 C2 C3 108.4(2)
C1 C2 C19 126.5(2)
C3 C2 C19 125.1(2)
C4 C3 C8 117.8(2)
C4 C3 C2 136.4(2)
C8 C3 C2 105.8(2)
C3 C4 C5 117.2(2)
C3 C4 H4 121.4
C5 C4 H4 121.4
C6 C5 C4 124.2(2)
C6 C5 Br1 119.00(19)
C4 C5 Br1 116.78(19)
C5 C6 C7 118.8(2)
C5 C6 H6 120.6
C7 C6 H6 120.6
C8 C7 C6 116.3(2)
C8 C7 C11 117.7(2)
C6 C7 C11 125.9(2)
C7 C8 N1 124.9(2)
C7 C8 C3 125.6(2)
N1 C8 C3 109.5(2)
C10 C9 N1 120.3(2)
C10 C9 H9 119.9
N1 C9 H9 119.9
C9 C10 C11 123.3(2)
C9 C10 C18 118.6(2)
C11 C10 C18 118.1(2)
O1 C11 C7 123.3(2)
O1 C11 C10 122.5(2)
C7 C11 C10 114.3(2)
C13 C12 C17 119.2(2)
C13 C12 C1 120.5(2)
C17 C12 C1 120.2(2)
C14 C13 C12 120.4(2)
C14 C13 H13 119.8
C12 C13 H13 119.8
C15 C14 C13 118.3(2)
C15 C14 H14 120.9
C13 C14 H14 120.9
F1 C15 C16 118.9(2)
F1 C15 C14 117.9(2)
C16 C15 C14 123.2(2)
C15 C16 C17 118.5(2)
C15 C16 H16 120.7
C17 C16 H16 120.7
C16 C17 C12 120.4(2)
C16 C17 H17 119.8
C12 C17 H17 119.8
O2A C18 C10 122.8(2)
O2B C18 C10 114.2(10)
O2A C18 H18A 118.6
C10 C18 H18A 118.6
O2B C18 H18B 122.9
C10 C18 H18B 122.9
O3 C19 C2 122.5(2)
O3 C19 H19 118.7
C2 C19 H19 118.7
C9 N1 C8 119.1(2)
C9 N1 C1 131.8(2)
C8 N1 C1 108.41(19)

loop_
_geom_bond_atom_site_label_1
_geom_bond_atom_site_label_2
_geom_bond_distance
C1 C2 1.376(3)
C1 N1 1.410(3)
C1 C12 1.466(3)
C2 C3 1.450(3)
C2 C19 1.457(3)
C3 C4 1.389(3)
C3 C8 1.393(3)
C4 C5 1.399(4)
C4 H4 0.9500
C5 C6 1.385(4)
C5 Br1 1.908(2)
C6 C7 1.399(3)
C6 H6 0.9500
C7 C8 1.380(3)
C7 C11 1.474(4)
C8 N1 1.382(3)
C9 C10 1.357(3)
C9 N1 1.370(3)
C9 H9 0.9500
C10 C11 1.482(3)
C10 C18 1.532(3)
C11 O1 1.231(3)
C12 C13 1.394(3)
C12 C17 1.397(3)
C13 C14 1.386(4)
C13 H13 0.9500
C14 C15 1.371(4)
C14 H14 0.9500
C15 F1 1.358(3)
C15 C16 1.366(4)
C16 C17 1.381(4)
C16 H16 0.9500
C17 H17 0.9500
C18 O2A 1.146(3)
C18 O2B 1.20(2)
C18 H18A 0.9500
C18 H18B 0.9500
C19 O3 1.207(3)
C19 H19 0.9500

loop_
_geom_torsion_atom_site_label_1
_geom_torsion_atom_site_label_2
_geom_torsion_atom_site_label_3
_geom_torsion_atom_site_label_4
_geom_torsion
N1 C1 C2 C3 0.7(3)
C12 C1 C2 C3 -173.9(2)
N1 C1 C2 C19 179.3(2)
C12 C1 C2 C19 4.7(4)
C1 C2 C3 C4 179.3(3)
C19 C2 C3 C4 0.7(5)
C1 C2 C3 C8 -0.3(3)
C19 C2 C3 C8 -178.9(2)
C8 C3 C4 C5 -0.4(4)
C2 C3 C4 C5 -180.0(3)
C3 C4 C5 C6 -0.7(4)
C3 C4 C5 Br1 -179.68(18)
C4 C5 C6 C7 0.3(4)
Br1 C5 C6 C7 179.28(19)
C5 C6 C7 C8 1.1(4)
C5 C6 C7 C11 -177.1(2)
C6 C7 C8 N1 179.8(2)
C11 C7 C8 N1 -1.8(4)
C6 C7 C8 C3 -2.3(4)
C11 C7 C8 C3 176.1(2)
C4 C3 C8 C7 1.9(4)
C2 C3 C8 C7 -178.3(2)
C4 C3 C8 N1 -179.9(2)
C2 C3 C8 N1 -0.2(3)
N1 C9 C10 C11 -0.1(4)
N1 C9 C10 C18 -179.6(2)
C8 C7 C11 O1 176.3(3)
C6 C7 C11 O1 -5.6(4)
C8 C7 C11 C10 -3.9(3)
C6 C7 C11 C10 174.3(2)
C9 C10 C11 O1 -175.2(3)
C18 C10 C11 O1 4.3(4)
C9 C10 C11 C7 5.0(4)
C18 C10 C11 C7 -175.5(2)
C2 C1 C12 C13 124.5(3)
N1 C1 C12 C13 -49.4(4)
C2 C1 C12 C17 -51.6(4)
N1 C1 C12 C17 134.5(3)
C17 C12 C13 C14 0.8(4)
C1 C12 C13 C14 -175.4(2)
C12 C13 C14 C15 -0.6(4)
C13 C14 C15 F1 -178.9(2)
C13 C14 C15 C16 0.1(4)
F1 C15 C16 C17 179.2(2)
C14 C15 C16 C17 0.2(4)
C15 C16 C17 C12 0.0(4)
C13 C12 C17 C16 -0.5(4)
C1 C12 C17 C16 175.7(2)
C9 C10 C18 O2A 6.1(4)
C11 C10 C18 O2A -173.4(3)
C9 C10 C18 O2B 177.5(12)
C11 C10 C18 O2B -2.0(12)
C1 C2 C19 O3 178.9(3)
C3 C2 C19 O3 -2.7(4)
C10 C9 N1 C8 -5.9(4)
C10 C9 N1 C1 -175.4(2)
C7 C8 N1 C9 7.1(4)
C3 C8 N1 C9 -171.1(2)
C7 C8 N1 C1 178.8(2)
C3 C8 N1 C1 0.6(3)
C2 C1 N1 C9 169.5(3)
C12 C1 N1 C9 -15.4(4)
C2 C1 N1 C8 -0.8(3)
C12 C1 N1 C8 174.3(2)
